data_7021366
loop_
_publ_author_name
'Fontanet, M\`onica'
'Rodr\'iguez, Montserrat'
'Romero, Isabel'
'Fontrodona, Xavier'
'Teixidor, Francesc'
'Vi\~nas, Clara'
'Aliaga-Alcalde, N\'uria'
'Mat\<ej\'i\<cek, Pavel'

_publ_section_title
;
 A water soluble Mn(ii) polymer with aqua metal bridges.
;
_journal_issue 22
_journal_name_full 'Dalton transactions (Cambridge, England : 2003)'
_journal_page_first 7838
_journal_page_last 7841
_journal_paper_doi 10.1039/c3dt00097d
_journal_volume 42
_journal_year 2013
_chemical_formula_moiety 'C8 H28 B20 Mn O5, H2O'
_chemical_formula_sum 'C8 H30 B20 Mn O6'
_chemical_formula_weight 493.46
_chemical_name_systematic
;
?
;
_space_group_IT_number 33
_symmetry_cell_setting orthorhombic
_symmetry_space_group_name_Hall 'P 2c -2n'
_symmetry_space_group_name_H-M 'P n a 21'
_atom_sites_solution_hydrogens geom
_atom_sites_solution_primary direct
_atom_sites_solution_secondary difmap
_audit_creation_method SHELXL-97
_cell_angle_alpha 90.00
_cell_angle_beta 90.00
_cell_angle_gamma 90.00
_cell_formula_units_Z 4
_cell_length_a 13.21(2)
_cell_length_b 28.04(4)
_cell_length_c 7.569(12)
_cell_measurement_reflns_used 3702
_cell_measurement_temperature 300(2)
_cell_measurement_theta_max 21.62
_cell_measurement_theta_min 2.67
_cell_volume 2804(7)
_computing_cell_refinement 'Bruker SMART'
_computing_data_collection 'Bruker SMART'
_computing_data_reduction 'Bruker SAINT'
_computing_molecular_graphics 'Bruker SHELXTL'
_computing_publication_material 'Bruker SHELXTL'
_computing_structure_refinement 'Bruker SHELXTL'
_computing_structure_solution 'Bruker SHELXTL'
_diffrn_ambient_temperature 300(2)
_diffrn_measured_fraction_theta_full 0.972
_diffrn_measured_fraction_theta_max 0.972
_diffrn_measurement_device_type ccd
_diffrn_measurement_method 'phi and omega scans'
_diffrn_radiation_monochromator graphite
_diffrn_radiation_source 'fine-focus sealed tube'
_diffrn_radiation_type MoK\a
_diffrn_radiation_wavelength 0.71073
_diffrn_reflns_av_R_equivalents 0.1227
_diffrn_reflns_av_sigmaI/netI 0.1295
_diffrn_reflns_limit_h_max 17
_diffrn_reflns_limit_h_min -17
_diffrn_reflns_limit_k_max 36
_diffrn_reflns_limit_k_min -36
_diffrn_reflns_limit_l_max 9
_diffrn_reflns_limit_l_min -9
_diffrn_reflns_number 30645
_diffrn_reflns_theta_full 28.02
_diffrn_reflns_theta_max 28.02
_diffrn_reflns_theta_min 2.12
_exptl_absorpt_coefficient_mu 0.493
_exptl_absorpt_correction_T_max 1.0
_exptl_absorpt_correction_T_min 0.693735
_exptl_absorpt_correction_type empirical
_exptl_absorpt_process_details 'SADABS v2.10 BRUKER 2001'
_exptl_crystal_colour colorless
_exptl_crystal_density_diffrn 1.169
_exptl_crystal_density_method 'not measured'
_exptl_crystal_description plate
_exptl_crystal_F_000 1004
_exptl_crystal_size_max 0.3
_exptl_crystal_size_mid 0.1
_exptl_crystal_size_min 0.04
_refine_diff_density_max 0.625
_refine_diff_density_min -0.475
_refine_diff_density_rms 0.065
_refine_ls_abs_structure_details 'Flack H D (1983), Acta Cryst. A39, 876-881'
_refine_ls_abs_structure_Flack 0.30(14)
_refine_ls_extinction_method none
_refine_ls_goodness_of_fit_ref 1.022
_refine_ls_hydrogen_treatment constr
_refine_ls_matrix_type full
_refine_ls_number_parameters 338
_refine_ls_number_reflns 6306
_refine_ls_number_restraints 74
_refine_ls_restrained_S_all 1.019
_refine_ls_R_factor_all 0.2081
_refine_ls_R_factor_gt 0.0786
_refine_ls_shift/su_max 0.005
_refine_ls_shift/su_mean 0.001
_refine_ls_structure_factor_coef Fsqd
_refine_ls_weighting_details 'calc w=1/[\s^2^(Fo^2^)+(0.1184P)^2^+0.2960P] where P=(Fo^2^+2Fc^2^)/3'
_refine_ls_weighting_scheme calc
_refine_ls_wR_factor_gt 0.1969
_refine_ls_wR_factor_ref 0.2613
_reflns_number_gt 2419
_reflns_number_total 6306
_reflns_threshold_expression >2sigma(I)
_cod_data_source_file c3dt00097d.txt
_cod_data_source_block mfcl13
_cod_original_cell_volume 2804(8)
_cod_original_sg_symbol_H-M Pna21
_cod_database_code 7021366

loop_
_symmetry_equiv_pos_as_xyz
'x, y, z'
'-x, -y, z+1/2'
'x+1/2, -y+1/2, z'
'-x+1/2, y+1/2, z+1/2'

loop_
_atom_site_label
_atom_site_type_symbol
_atom_site_fract_x
_atom_site_fract_y
_atom_site_fract_z
_atom_site_U_iso_or_equiv
_atom_site_adp_type
_atom_site_occupancy
_atom_site_symmetry_multiplicity
_atom_site_calc_flag
_atom_site_refinement_flags
_atom_site_disorder_assembly
_atom_site_disorder_group
Mn1 Mn 0.49955(14) 0.50006(7) 0.0493(16) 0.0495(3) Uani 1 1 d . . .
O1 O 0.6203(6) 0.4550(4) -0.0564(19) 0.099(4) Uani 1 1 d . . .
C1 C 0.6571(5) 0.4482(2) -0.202(3) 0.0652(17) Uani 1 1 d . . .
B1 B 0.7990(10) 0.3836(7) -0.336(3) 0.167(11) Uani 1 1 d D A .
H1 H 0.7473 0.3681 -0.4342 0.250 Uiso 1 1 calc R . .
O2 O 0.3828(7) 0.5442(3) 0.1483(19) 0.098(3) Uani 1 1 d . . .
C2 C 0.7671(4) 0.42766(18) -0.193(2) 0.0520(14) Uani 1 1 d . A .
B2 B 0.8442(10) 0.4404(7) -0.360(3) 0.194(13) Uani 1 1 d D A .
H2 H 0.8205 0.4639 -0.4689 0.290 Uiso 1 1 calc R . .
O3 O 0.5716(8) 0.5625(3) -0.0585(18) 0.112(3) Uani 1 1 d . . .
C3 C 0.7882(8) 0.3733(3) -0.127(3) 0.123(7) Uani 1 1 d D . .
B3 B 0.8645(11) 0.4630(4) -0.154(3) 0.163(11) Uani 1 1 d D . .
H3 H 0.8574 0.5012 -0.1230 0.245 Uiso 1 1 calc R A .
O4 O 0.4273(6) 0.4369(3) 0.1428(18) 0.086(2) Uani 1 1 d . . .
B4 B 0.8332(13) 0.4228(9) -0.001(2) 0.150(10) Uani 1 1 d . A .
H4 H 0.8053 0.4356 0.1275 0.226 Uiso 1 1 calc R . .
C4 C 0.6998(15) 0.3508(8) -0.015(4) 0.128(8) Uani 0.57(2) 1 d PDU A 1
H4A H 0.6935 0.3175 -0.0440 0.193 Uiso 0.57(2) 1 calc PR A 1
H4B H 0.6375 0.3668 -0.0423 0.193 Uiso 0.57(2) 1 calc PR A 1
H4C H 0.7144 0.3541 0.1082 0.193 Uiso 0.57(2) 1 calc PR A 1
C4' C 0.6983(14) 0.3359(7) -0.148(5) 0.111(10) Uani 0.43(2) 1 d PDU A 2
H4'A H 0.6533 0.3386 -0.0487 0.167 Uiso 0.43(2) 1 calc PR A 2
H4'B H 0.7256 0.3042 -0.1526 0.167 Uiso 0.43(2) 1 calc PR A 2
H4'C H 0.6618 0.3425 -0.2548 0.167 Uiso 0.43(2) 1 calc PR A 2
C5 C 0.5881(5) 0.5811(2) -0.211(2) 0.067(2) Uani 1 1 d . . .
B5 B 0.9083(11) 0.3699(4) -0.025(3) 0.108(5) Uani 1 1 d . A .
H5 H 0.9244 0.3476 0.0909 0.161 Uiso 1 1 calc R . .
C6 C 0.6383(4) 0.63211(19) -0.199(2) 0.0637(15) Uani 1 1 d U A .
B6 B 0.8891(8) 0.3468(5) -0.214(4) 0.138(6) Uani 1 1 d . A .
H6 H 0.8958 0.3077 -0.2219 0.207 Uiso 1 1 calc R . .
B7 B 0.9250(14) 0.3908(16) -0.388(3) 0.29(2) Uani 1 1 d . . .
H7 H 0.9549 0.3807 -0.5182 0.429 Uiso 1 1 calc R A .
C7 C 0.6021(9) 0.6727(5) -0.337(3) 0.190(9) Uani 1 1 d D . .
B8 B 0.9679(9) 0.4392(6) -0.290(3) 0.166(12) Uani 1 1 d D A .
H8 H 1.0249 0.4628 -0.3497 0.249 Uiso 1 1 calc R . .
C8 C 0.481(3) 0.6681(17) -0.377(4) 0.290(19) Uani 0.57(2) 1 d PDU A 1
H8A H 0.4443 0.6682 -0.2671 0.435 Uiso 0.57(2) 1 calc PR A 1
H8B H 0.4678 0.6388 -0.4385 0.435 Uiso 0.57(2) 1 calc PR A 1
H8C H 0.4593 0.6945 -0.4478 0.435 Uiso 0.57(2) 1 calc PR A 1
C8' C 0.563(3) 0.6550(12) -0.511(4) 0.180(16) Uani 0.43(2) 1 d PDU A 2
H8'A H 0.5314 0.6808 -0.5736 0.270 Uiso 0.43(2) 1 calc PR A 2
H8'B H 0.5142 0.6301 -0.4912 0.270 Uiso 0.43(2) 1 calc PR A 2
H8'C H 0.6181 0.6427 -0.5798 0.270 Uiso 0.43(2) 1 calc PR A 2
B9 B 0.9619(14) 0.4195(8) -0.060(5) 0.210(14) Uani 1 1 d . A .
H9 H 1.0222 0.4286 0.0339 0.316 Uiso 1 1 calc R . .
B10 B 0.9961(7) 0.3809(4) -0.202(4) 0.115(4) Uani 1 1 d . A .
H10 H 1.0732 0.3663 -0.2114 0.173 Uiso 1 1 calc R . .
B11 B 0.5706(11) 0.6777(4) -0.129(3) 0.197(9) Uani 1 1 d DU A .
H11 H 0.4917 0.6733 -0.0858 0.296 Uiso 1 1 calc R . .
B12 B 0.6647(9) 0.6568(5) 0.0029(19) 0.220(9) Uani 1 1 d DU . .
H12 H 0.6516 0.6390 0.1303 0.330 Uiso 1 1 calc R A .
B13 B 0.7591(11) 0.6401(2) -0.1367(15) 0.250(16) Uani 1 1 d DU A .
H13 H 0.8101 0.6106 -0.1019 0.375 Uiso 1 1 calc R . .
B14 B 0.7187(9) 0.6506(3) -0.3463(16) 0.163(9) Uani 1 1 d D A .
H14 H 0.7417 0.6278 -0.4573 0.244 Uiso 1 1 calc R . .
B15 B 0.8017(5) 0.6887(2) -0.2485(11) 0.26(2) Uani 1 1 d D . .
H15 H 0.8816 0.6914 -0.2884 0.396 Uiso 1 1 calc R A .
B16 B 0.7639(9) 0.6941(3) -0.0348(7) 0.248(16) Uani 1 1 d D A .
H16 H 0.8176 0.7013 0.0729 0.373 Uiso 1 1 calc R . .
B17 B 0.6468(8) 0.7193(6) -0.0338(13) 0.304(16) Uani 1 1 d DU A .
H17 H 0.6194 0.7433 0.0707 0.455 Uiso 1 1 calc R . .
B18 B 0.6121(6) 0.7296(5) -0.2467(18) 0.187(14) Uani 1 1 d D A .
H18 H 0.5638 0.7597 -0.2864 0.281 Uiso 1 1 calc R . .
B19 B 0.7077(10) 0.7104(4) -0.3792(7) 0.152(7) Uani 1 1 d D A .
H19 H 0.7232 0.7275 -0.5071 0.227 Uiso 1 1 calc R . .
B20 B 0.7346(6) 0.73739(16) -0.1836(11) 0.159(6) Uani 1 1 d D A .
H20 H 0.7692 0.7730 -0.1775 0.239 Uiso 1 1 calc R . .
O1W O 0.7659(5) 0.5489(3) 0.307(2) 0.194(4) Uani 1 1 d . . .
O5 O 0.6012(3) 0.5044(2) 0.302(2) 0.1026(19) Uani 1 1 d . . .
H5A H 0.6380 0.5339 0.3014 0.123 Uiso 1 1 d R . .
H5B H 0.6493 0.4787 0.3014 0.123 Uiso 1 1 d R . .

loop_
_atom_site_aniso_label
_atom_site_aniso_U_11
_atom_site_aniso_U_22
_atom_site_aniso_U_33
_atom_site_aniso_U_23
_atom_site_aniso_U_13
_atom_site_aniso_U_12
Mn1 0.0474(4) 0.0577(5) 0.0432(4) 0.0018(4) 0.0100(4) -0.0031(4)
O1 0.069(5) 0.156(9) 0.073(6) 0.034(6) 0.024(5) 0.071(6)
C1 0.061(4) 0.064(4) 0.071(4) -0.014(9) -0.012(9) 0.019(3)
B1 0.052(8) 0.30(3) 0.148(18) -0.15(2) -0.016(10) 0.042(12)
O2 0.104(7) 0.110(7) 0.080(6) -0.007(6) 0.026(6) 0.039(5)
C2 0.050(3) 0.059(3) 0.047(3) -0.007(6) -0.008(6) 0.010(2)
B2 0.075(10) 0.34(3) 0.163(18) 0.19(2) 0.057(13) 0.067(16)
O3 0.185(10) 0.083(6) 0.067(5) 0.009(5) 0.003(7) -0.070(7)
C3 0.065(6) 0.054(5) 0.25(2) 0.026(8) -0.010(8) 0.010(4)
B3 0.111(11) 0.058(6) 0.32(3) 0.033(13) -0.118(16) -0.011(6)
O4 0.102(6) 0.092(6) 0.064(5) 0.010(5) 0.023(5) -0.029(5)
B4 0.106(13) 0.29(3) 0.057(8) 0.027(12) -0.022(7) 0.106(15)
C4 0.128(8) 0.128(8) 0.128(8) 0.0002(10) 0.0003(10) 0.0002(10)
C4' 0.111(10) 0.111(10) 0.111(10) 0.0001(10) -0.0001(10) -0.0001(10)
C5 0.071(4) 0.053(4) 0.078(6) 0.029(8) 0.026(8) -0.006(3)
B5 0.105(10) 0.070(8) 0.148(14) 0.046(8) 0.007(10) 0.046(7)
C6 0.076(3) 0.046(3) 0.068(4) 0.012(5) -0.015(7) -0.011(3)
B6 0.087(7) 0.109(9) 0.218(18) -0.080(17) -0.004(16) 0.036(7)
B7 0.079(12) 0.72(7) 0.057(9) -0.02(2) 0.010(9) 0.17(3)
C7 0.142(11) 0.148(15) 0.280(19) 0.154(15) -0.131(12) -0.076(10)
B8 0.047(6) 0.165(14) 0.29(3) 0.188(18) 0.004(9) 0.008(7)
C8 0.290(19) 0.290(19) 0.290(19) 0.0000(10) -0.0001(10) 0.0001(10)
C8' 0.180(16) 0.180(16) 0.180(16) 0.0001(10) 0.0000(10) -0.0001(10)
B9 0.078(11) 0.165(19) 0.39(4) 0.03(2) -0.103(16) 0.023(12)
B10 0.059(5) 0.121(9) 0.165(12) -0.033(17) 0.052(10) 0.021(6)
B11 0.198(11) 0.051(7) 0.34(3) 0.046(11) 0.146(13) 0.021(8)
B12 0.45(3) 0.104(10) 0.106(9) -0.010(9) -0.055(16) -0.158(14)
B13 0.116(7) 0.099(10) 0.54(5) -0.03(2) -0.127(15) -0.053(7)
B14 0.179(17) 0.163(17) 0.145(16) -0.094(14) 0.101(14) -0.115(13)
B15 0.086(8) 0.101(13) 0.60(7) 0.04(3) 0.07(2) -0.052(8)
B16 0.29(3) 0.116(17) 0.34(4) 0.00(2) -0.20(3) -0.052(18)
B17 0.55(3) 0.080(9) 0.28(4) -0.080(11) 0.23(3) -0.095(14)
B18 0.118(10) 0.077(8) 0.37(4) 0.077(18) 0.033(18) 0.005(7)
B19 0.23(2) 0.090(11) 0.134(14) 0.019(11) 0.035(15) -0.083(14)
B20 0.143(11) 0.082(8) 0.25(2) -0.055(19) -0.02(2) -0.032(8)
O1W 0.094(4) 0.239(9) 0.250(10) -0.093(15) -0.012(11) -0.054(5)
O5 0.062(3) 0.186(6) 0.060(3) 0.034(6) 0.018(6) -0.020(3)

loop_
_atom_type_symbol
_atom_type_description
_atom_type_scat_dispersion_real
_atom_type_scat_dispersion_imag
_atom_type_scat_source
C C 0.0033 0.0016 'International Tables Vol C Tables 4.2.6.8 and 6.1.1.4'
H H 0.0000 0.0000 'International Tables Vol C Tables 4.2.6.8 and 6.1.1.4'
B B 0.0013 0.0007 'International Tables Vol C Tables 4.2.6.8 and 6.1.1.4'
O O 0.0106 0.0060 'International Tables Vol C Tables 4.2.6.8 and 6.1.1.4'
Mn Mn 0.3368 0.7283 'International Tables Vol C Tables 4.2.6.8 and 6.1.1.4'

loop_
_geom_angle_atom_site_label_1
_geom_angle_atom_site_label_2
_geom_angle_atom_site_label_3
_geom_angle
_geom_angle_site_symmetry_1
_geom_angle_site_symmetry_3
O2 Mn1 O4 92.4(4) . .
O2 Mn1 O3 88.9(4) . .
O4 Mn1 O3 177.1(6) . .
O2 Mn1 O1 179.2(6) . .
O4 Mn1 O1 88.1(4) . .
O3 Mn1 O1 90.5(4) . .
O2 Mn1 O5 84.2(4) . 2_664
O4 Mn1 O5 88.1(4) . 2_664
O3 Mn1 O5 89.5(4) . 2_664
O1 Mn1 O5 95.3(4) . 2_664
O2 Mn1 O5 95.7(4) . .
O4 Mn1 O5 91.7(4) . .
O3 Mn1 O5 90.8(3) . .
O1 Mn1 O5 84.8(4) . .
O5 Mn1 O5 179.7(4) 2_664 .
C1 O1 Mn1 135.4(7) . .
O1 C1 O2 128.0(6) . 2_664
O1 C1 C2 113.0(13) . .
O2 C1 C2 119.0(13) 2_664 .
C3 B1 C2 59.0(7) . .
C3 B1 B2 107.7(11) . .
C2 B1 B2 58.4(8) . .
C3 B1 B7 109.3(12) . .
C2 B1 B7 107.5(15) . .
B2 B1 B7 61.9(17) . .
C3 B1 B6 57.5(11) . .
C2 B1 B6 104.7(10) . .
B2 B1 B6 110.7(10) . .
B7 B1 B6 63.4(12) . .
C3 B1 H1 122.6 . .
C2 B1 H1 124.4 . .
B2 B1 H1 120.6 . .
B7 B1 H1 119.4 . .
B6 B1 H1 121.6 . .
C1 O2 Mn1 135.9(8) 2_665 .
C1 C2 C3 121.1(7) . .
C1 C2 B3 120.7(6) . .
C3 C2 B3 111.9(7) . .
C1 C2 B2 117.3(11) . .
C3 C2 B2 109.4(9) . .
B3 C2 B2 61.9(8) . .
C1 C2 B1 118.2(9) . .
C3 C2 B1 58.1(9) . .
B3 C2 B1 111.0(9) . .
B2 C2 B1 61.4(8) . .
C1 C2 B4 122.8(12) . .
C3 C2 B4 64.7(10) . .
B3 C2 B4 59.7(11) . .
B2 C2 B4 110.7(8) . .
B1 C2 B4 111.0(10) . .
C2 B2 B3 58.7(8) . .
C2 B2 B1 60.2(7) . .
B3 B2 B1 107.6(10) . .
C2 B2 B8 110.1(10) . .
B3 B2 B8 64.9(12) . .
B1 B2 B8 106.2(11) . .
C2 B2 B7 106.9(14) . .
B3 B2 B7 107.9(11) . .
B1 B2 B7 59.4(15) . .
B8 B2 B7 56.4(12) . .
C2 B2 H2 121.6 . .
B3 B2 H2 120.4 . .
B1 B2 H2 122.7 . .
B8 B2 H2 120.9 . .
B7 B2 H2 123.7 . .
C5 O3 Mn1 138.2(8) . .
C4 C3 C4' 40.1(11) . .
C4 C3 B1 131.5(14) . .
C4' C3 B1 94.9(16) . .
C4 C3 C2 114.5(11) . .
C4' C3 C2 117.2(12) . .
B1 C3 C2 62.9(10) . .
C4 C3 B6 129.0(12) . .
C4' C3 B6 105.3(12) . .
B1 C3 B6 67.6(13) . .
C2 C3 B6 115.6(12) . .
C4 C3 B5 114.4(13) . .
C4' C3 B5 132.8(12) . .
B1 C3 B5 110.9(12) . .
C2 C3 B5 109.8(8) . .
B6 C3 B5 55.2(10) . .
C4 C3 B4 105.9(15) . .
C4' C3 B4 144.5(16) . .
B1 C3 B4 110.7(11) . .
C2 C3 B4 59.6(6) . .
B6 C3 B4 107.0(10) . .
B5 C3 B4 60.7(8) . .
C2 B3 B4 61.6(10) . .
C2 B3 B2 59.4(8) . .
B4 B3 B2 110.2(11) . .
C2 B3 B8 105.1(11) . .
B4 B3 B8 109.1(10) . .
B2 B3 B8 57.9(10) . .
C2 B3 B9 102.0(9) . .
B4 B3 B9 58.5(11) . .
B2 B3 B9 102.0(14) . .
B8 B3 B9 58.3(11) . .
C2 B3 H3 123.8 . .
B4 B3 H3 119.1 . .
B2 B3 H3 123.1 . .
B8 B3 H3 122.6 . .
B9 B3 H3 126.8 . .
C5 O4 Mn1 135.3(8) 2_665 .
B3 B4 C2 58.6(7) . .
B3 B4 B9 67.6(13) . .
C2 B4 B9 106.3(13) . .
B3 B4 C3 103.8(10) . .
C2 B4 C3 55.7(7) . .
B9 B4 C3 98.3(14) . .
B3 B4 B5 110.5(12) . .
C2 B4 B5 105.3(13) . .
B9 B4 B5 52.9(10) . .
C3 B4 B5 59.1(10) . .
B3 B4 H4 118.4 . .
C2 B4 H4 123.9 . .
B9 B4 H4 124.4 . .
C3 B4 H4 127.9 . .
B5 B4 H4 123.0 . .
C3 C4 H4A 109.5 . .
C3 C4 H4B 109.5 . .
C3 C4 H4C 109.5 . .
C3 C4' H4'A 109.5 . .
C3 C4' H4'B 109.5 . .
H4'A C4' H4'B 109.5 . .
C3 C4' H4'C 109.5 . .
H4'A C4' H4'C 109.5 . .
H4'B C4' H4'C 109.5 . .
O4 C5 O3 127.7(6) 2_664 .
O4 C5 C6 119.5(11) 2_664 .
O3 C5 C6 112.7(12) . .
B9 B5 B6 106.2(19) . .
B9 B5 C3 106.4(10) . .
B6 B5 C3 59.2(9) . .
B9 B5 B4 62.5(11) . .
B6 B5 B4 109.9(11) . .
C3 B5 B4 60.2(8) . .
B9 B5 B10 55.6(13) . .
B6 B5 B10 60.3(11) . .
C3 B5 B10 104.3(12) . .
B4 B5 B10 106.9(10) . .
B9 B5 H5 123.2 . .
B6 B5 H5 121.2 . .
C3 B5 H5 123.5 . .
B4 B5 H5 119.7 . .
B10 B5 H5 124.6 . .
C5 C6 C7 118.3(9) . .
C5 C6 B14 121.6(10) . .
C7 C6 B14 61.6(7) . .
C5 C6 B11 119.6(8) . .
C7 C6 B11 59.9(6) . .
B14 C6 B11 109.0(8) . .
C5 C6 B13 122.5(5) . .
C7 C6 B13 111.6(6) . .
B14 C6 B13 61.9(4) . .
B11 C6 B13 108.8(7) . .
C5 C6 B12 120.3(10) . .
C7 C6 B12 110.6(8) . .
B14 C6 B12 110.5(5) . .
B11 C6 B12 60.8(5) . .
B13 C6 B12 60.2(4) . .
B5 B6 C3 65.7(11) . .
B5 B6 B10 65.9(12) . .
C3 B6 B10 113.0(10) . .
B5 B6 B1 109.1(9) . .
C3 B6 B1 54.9(8) . .
B10 B6 B1 104.5(13) . .
B5 B6 B7 108.9(12) . .
C3 B6 B7 100.9(11) . .
B10 B6 B7 57.1(12) . .
B1 B6 B7 55.7(10) . .
B5 B6 H6 116.1 . .
C3 B6 H6 122.0 . .
B10 B6 H6 119.6 . .
B1 B6 H6 126.0 . .
B7 B6 H6 126.9 . .
B8 B7 B10 64.8(10) . .
B8 B7 B1 109.0(15) . .
B10 B7 B1 108.8(14) . .
B8 B7 B2 60.3(15) . .
B10 B7 B2 111.1(15) . .
B1 B7 B2 58.8(8) . .
B8 B7 B6 108.4(12) . .
B10 B7 B6 56.9(10) . .
B1 B7 B6 61.0(13) . .
B2 B7 B6 106.5(10) . .
B8 B7 H7 119.5 . .
B10 B7 H7 119.8 . .
B1 B7 H7 121.5 . .
B2 B7 H7 121.9 . .
B6 B7 H7 123.5 . .
C8' C7 C6 115.9(17) . .
C8' C7 B11 141.9(18) . .
C6 C7 B11 61.0(8) . .
C8' C7 C8 58.3(16) . .
C6 C7 C8 110.7(17) . .
B11 C7 C8 86.3(13) . .
C8' C7 B14 99.1(17) . .
C6 C7 B14 59.5(6) . .
B11 C7 B14 108.1(11) . .
C8 C7 B14 150.6(19) . .
C8' C7 B18 132.3(16) . .
C6 C7 B18 111.7(11) . .
B11 C7 B18 64.1(11) . .
C8 C7 B18 102.7(17) . .
B14 C7 B18 106.7(8) . .
C8' C7 B19 107.9(17) . .
C6 C7 B19 107.6(7) . .
B11 C7 B19 108.8(12) . .
C8 C7 B19 141.4(18) . .
B14 C7 B19 59.1(5) . .
B18 C7 B19 57.7(5) . .
B7 B8 B2 63.3(11) . .
B7 B8 B10 59.4(12) . .
B2 B8 B10 109.2(11) . .
B7 B8 B9 99.5(14) . .
B2 B8 B9 105.0(11) . .
B10 B8 B9 51.9(12) . .
B7 B8 B3 107.2(9) . .
B2 B8 B3 57.2(7) . .
B10 B8 B3 106.1(11) . .
B9 B8 B3 62.9(11) . .
B7 B8 H8 123.2 . .
B2 B8 H8 120.8 . .
B10 B8 H8 123.7 . .
B9 B8 H8 127.0 . .
B3 B8 H8 121.3 . .
C7 C8 H8A 109.5 . .
C7 C8 H8B 109.5 . .
H8A C8 H8B 109.5 . .
C7 C8 H8C 109.5 . .
H8A C8 H8C 109.5 . .
H8B C8 H8C 109.5 . .
C7 C8' H8'A 109.5 . .
C7 C8' H8'B 109.5 . .
H8'A C8' H8'B 109.5 . .
C7 C8' H8'C 109.5 . .
H8'A C8' H8'C 109.5 . .
H8'B C8' H8'C 109.5 . .
B5 B9 B10 69.1(13) . .
B5 B9 B4 64.6(14) . .
B10 B9 B4 118.8(16) . .
B5 B9 B8 116.4(19) . .
B10 B9 B8 63.3(16) . .
B4 B9 B8 105.6(12) . .
B5 B9 B3 108.8(12) . .
B10 B9 B3 112.0(18) . .
B4 B9 B3 53.9(10) . .
B8 B9 B3 58.8(12) . .
B5 B9 H9 114.8 . .
B10 B9 H9 113.0 . .
B4 B9 H9 121.4 . .
B8 B9 H9 121.1 . .
B3 B9 H9 125.5 . .
B9 B10 B6 100.5(11) . .
B9 B10 B7 106.8(14) . .
B6 B10 B7 66.0(15) . .
B9 B10 B5 55.4(12) . .
B6 B10 B5 53.8(11) . .
B7 B10 B5 106.5(10) . .
B9 B10 B8 64.8(12) . .
B6 B10 B8 108.4(11) . .
B7 B10 B8 55.7(16) . .
B5 B10 B8 107.3(9) . .
B9 B10 H10 124.1 . .
B6 B10 H10 123.5 . .
B7 B10 H10 121.0 . .
B5 B10 H10 125.5 . .
B8 B10 H10 120.4 . .
C7 B11 C6 59.1(9) . .
C7 B11 B12 110.5(12) . .
C6 B11 B12 61.5(8) . .
C7 B11 B17 108.5(13) . .
C6 B11 B17 110.3(10) . .
B12 B11 B17 63.5(10) . .
C7 B11 B18 60.9(10) . .
C6 B11 B18 107.8(11) . .
B12 B11 B18 110.4(9) . .
B17 B11 B18 58.2(4) . .
C7 B11 H11 121.3 . .
C6 B11 H11 121.5 . .
B12 B11 H11 118.6 . .
B17 B11 H11 120.7 . .
B18 B11 H11 122.0 . .
B13 B12 B11 105.4(11) . .
B13 B12 B16 60.01(10) . .
B11 B12 B16 104.6(10) . .
B13 B12 C6 58.9(7) . .
B11 B12 C6 57.7(7) . .
B16 B12 C6 104.8(6) . .
B13 B12 B17 105.7(5) . .
B11 B12 B17 58.3(5) . .
B16 B12 B17 58.3(5) . .
C6 B12 B17 103.4(8) . .
B13 B12 H12 122.3 . .
B11 B12 H12 123.9 . .
B16 B12 H12 123.3 . .
C6 B12 H12 124.4 . .
B17 B12 H12 124.1 . .
C6 B13 B12 60.9(8) . .
C6 B13 B14 57.6(8) . .
B12 B13 B14 107.6(11) . .
C6 B13 B15 106.4(6) . .
B12 B13 B15 109.4(4) . .
B14 B13 B15 60.00(7) . .
C6 B13 B16 106.3(8) . .
B12 B13 B16 60.00(7) . .
B14 B13 B16 106.3(5) . .
B15 B13 B16 59.99(11) . .
C6 B13 H13 123.2 . .
B12 B13 H13 120.5 . .
B14 B13 H13 123.1 . .
B15 B13 H13 121.4 . .
B16 B13 H13 122.7 . .
C6 B14 C7 58.9(6) . .
C6 B14 B13 60.5(8) . .
C7 B14 B13 108.3(11) . .
C6 B14 B15 108.8(7) . .
C7 B14 B15 110.2(7) . .
B13 B14 B15 60.01(7) . .
C6 B14 B19 111.1(8) . .
C7 B14 B19 63.9(7) . .
B13 B14 B19 109.5(4) . .
B15 B14 B19 60.00(9) . .
C6 B14 H14 121.2 . .
C7 B14 H14 120.4 . .
B13 B14 H14 121.7 . .
B15 B14 H14 121.4 . .
B19 B14 H14 119.1 . .
B16 B15 B14 106.3(5) . .
B16 B15 B19 107.9(3) . .
B14 B15 B19 60.01(10) . .
B16 B15 B20 60.01(5) . .
B14 B15 B20 107.1(4) . .
B19 B15 B20 60.00(9) . .
B16 B15 B13 60.01(8) . .
B14 B15 B13 59.99(10) . .
B19 B15 B13 109.5(4) . .
B20 B15 B13 109.1(3) . .
B16 B15 H15 122.5 . .
B14 B15 H15 122.8 . .
B19 B15 H15 121.1 . .
B20 B15 H15 121.6 . .
B13 B15 H15 120.6 . .
B15 B16 B17 108.0(3) . .
B15 B16 B12 109.4(4) . .
B17 B16 B12 63.5(10) . .
B15 B16 B13 60.01(6) . .
B17 B16 B13 109.7(9) . .
B12 B16 B13 59.99(8) . .
B15 B16 B20 60.01(9) . .
B17 B16 B20 60.00(6) . .
B12 B16 B20 112.0(8) . .
B13 B16 B20 109.1(3) . .
B15 B16 H16 122.1 . .
B17 B16 H16 120.6 . .
B12 B16 H16 119.0 . .
B13 B16 H16 121.5 . .
B20 B16 H16 120.5 . .
B16 B17 B18 108.1(5) . .
B16 B17 B11 104.6(10) . .
B18 B17 B11 63.6(9) . .
B16 B17 B20 60.01(9) . .
B18 B17 B20 60.00(10) . .
B11 B17 B20 109.0(9) . .
B16 B17 B12 58.3(5) . .
B18 B17 B12 110.5(9) . .
B11 B17 B12 58.3(5) . .
B20 B17 B12 107.8(5) . .
B16 B17 H17 123.8 . .
B18 B17 H17 119.3 . .
B11 B17 H17 122.0 . .
B20 B17 H17 121.4 . .
B12 B17 H17 122.1 . .
B19 B18 B17 107.8(5) . .
B19 B18 B20 60.01(11) . .
B17 B18 B20 60.00(5) . .
B19 B18 C7 62.3(8) . .
B17 B18 C7 103.6(10) . .
B20 B18 C7 107.5(7) . .
B19 B18 B11 105.3(9) . .
B17 B18 B11 58.2(4) . .
B20 B18 B11 104.9(5) . .
C7 B18 B11 55.0(7) . .
B19 B18 H18 120.8 . .
B17 B18 H18 123.1 . .
B20 B18 H18 122.0 . .
C7 B18 H18 123.5 . .
B11 B18 H18 125.5 . .
B18 B19 B15 108.2(3) . .
B18 B19 B20 60.00(10) . .
B15 B19 B20 60.00(8) . .
B18 B19 B14 106.8(9) . .
B15 B19 B14 60.00(5) . .
B20 B19 B14 107.1(3) . .
B18 B19 C7 60.0(9) . .
B15 B19 C7 104.8(6) . .
B20 B19 C7 105.7(8) . .
B14 B19 C7 57.0(6) . .
B18 B19 H19 121.3 . .
B15 B19 H19 122.2 . .
B20 B19 H19 122.2 . .
B14 B19 H19 122.9 . .
C7 B19 H19 124.4 . .
B15 B20 B17 108.0(3) . .
B15 B20 B18 108.2(3) . .
B17 B20 B18 60.00(10) . .
B15 B20 B16 59.99(10) . .
B17 B20 B16 59.99(9) . .
B18 B20 B16 108.1(5) . .
B15 B20 B19 59.99(7) . .
B17 B20 B19 107.8(5) . .
B18 B20 B19 59.99(5) . .
B16 B20 B19 107.9(3) . .
B15 B20 H20 121.6 . .
B17 B20 H20 121.8 . .
B18 B20 H20 121.6 . .
B16 B20 H20 121.7 . .
B19 B20 H20 121.9 . .
Mn1 O5 Mn1 109.3(2) 2_665 .
Mn1 O5 H5A 109.9 2_665 .
Mn1 O5 H5A 109.5 . .
Mn1 O5 H5B 110.1 2_665 .
Mn1 O5 H5B 109.8 . .
H5A O5 H5B 108.2 . .

loop_
_geom_bond_atom_site_label_1
_geom_bond_atom_site_label_2
_geom_bond_distance
_geom_bond_site_symmetry_2
Mn1 O2 2.115(9) .
Mn1 O4 2.133(8) .
Mn1 O3 2.154(9) .
Mn1 O1 2.187(9) .
Mn1 O5 2.302(11) 2_664
Mn1 O5 2.338(13) .
O1 C1 1.218(16) .
C1 O2 1.269(17) 2_664
C1 C2 1.564(8) .
B1 C3 1.61(2) .
B1 C2 1.693(17) .
B1 B2 1.712(17) .
B1 B7 1.72(3) .
B1 B6 1.82(2) .
B1 H1 1.1000 .
O2 C1 1.269(17) 2_665
C2 C3 1.630(11) .
C2 B3 1.651(14) .
C2 B2 1.662(16) .
C2 B4 1.702(17) .
B2 B3 1.704(18) .
B2 B8 1.718(15) .
B2 B7 1.77(4) .
B2 H2 1.1000 .
O3 C5 1.285(15) .
C3 C4 1.572(16) .
C3 C4' 1.591(16) .
C3 B6 1.663(18) .
C3 B5 1.765(19) .
C3 B4 1.78(2) .
B3 B4 1.67(3) .
B3 B8 1.83(3) .
B3 B9 1.91(2) .
B3 H3 1.1000 .
O4 C5 1.233(15) 2_665
B4 B9 1.76(3) .
B4 B5 1.79(2) .
B4 H4 1.1000 .
C4 H4A 0.9600 .
C4 H4B 0.9600 .
C4 H4C 0.9600 .
C4' H4'A 0.9600 .
C4' H4'B 0.9600 .
C4' H4'C 0.9600 .
C5 O4 1.233(15) 2_664
C5 C6 1.579(9) .
B5 B9 1.58(3) .
B5 B6 1.59(3) .
B5 B10 1.80(2) .
B5 H5 1.1000 .
C6 C7 1.617(15) .
C6 B14 1.626(15) .
C6 B11 1.648(17) .
C6 B13 1.678(16) .
C6 B12 1.712(19) .
B6 B10 1.710(16) .
B6 B7 1.86(4) .
B6 H6 1.1000 .
B7 B8 1.65(4) .
B7 B10 1.71(3) .
B7 H7 1.1000 .
C7 C8' 1.502(19) .
C7 B11 1.631(16) .
C7 C8 1.63(4) .
C7 B14 1.661(14) .
C7 B18 1.74(2) .
C7 B19 1.780(17) .
B8 B10 1.80(2) .
B8 B9 1.83(3) .
B8 H8 1.1000 .
C8 H8A 0.9600 .
C8 H8B 0.9600 .
C8 H8C 0.9600 .
C8' H8'A 0.9600 .
C8' H8'B 0.9600 .
C8' H8'C 0.9600 .
B9 B10 1.59(3) .
B9 H9 1.1000 .
B10 H10 1.1000 .
B11 B12 1.700(2) .
B11 B17 1.7001(19) .
B11 B18 1.79(2) .
B11 H11 1.1000 .
B12 B13 1.700(2) .
B12 B16 1.700(2) .
B12 B17 1.79(2) .
B12 H12 1.1000 .
B13 B14 1.700(3) .
B13 B15 1.700(2) .
B13 B16 1.700(2) .
B13 H13 1.1000 .
B14 B15 1.7000(19) .
B14 B19 1.700(3) .
B14 H14 1.1000 .
B15 B16 1.700(3) .
B15 B19 1.700(2) .
B15 B20 1.700(2) .
B15 H15 1.1000 .
B16 B17 1.700(3) .
B16 B20 1.700(2) .
B16 H16 1.1000 .
B17 B18 1.700(3) .
B17 B20 1.700(2) .
B17 H17 1.1000 .
B18 B19 1.700(2) .
B18 B20 1.700(3) .
B18 H18 1.1000 .
B19 B20 1.700(2) .
B19 H19 1.1000 .
B20 H20 1.1000 .
O5 Mn1 2.302(11) 2_665
O5 H5A 0.9600 .
O5 H5B 0.9600 .

loop_
_geom_torsion_atom_site_label_1
_geom_torsion_atom_site_label_2
_geom_torsion_atom_site_label_3
_geom_torsion_atom_site_label_4
_geom_torsion
_geom_torsion_site_symmetry_1
_geom_torsion_site_symmetry_4
O2 Mn1 O1 C1 -15(43) . .
O4 Mn1 O1 C1 121.9(12) . .
O3 Mn1 O1 C1 -55.5(12) . .
O5 Mn1 O1 C1 34.0(12) 2_664 .
O5 Mn1 O1 C1 -146.2(12) . .
Mn1 O1 C1 O2 -22.4(14) . 2_664
Mn1 O1 C1 C2 157.5(8) . .
O4 Mn1 O2 C1 57.5(11) . 2_665
O3 Mn1 O2 C1 -125.0(11) . 2_665
O1 Mn1 O2 C1 -165(100) . 2_665
O5 Mn1 O2 C1 145.4(11) 2_664 2_665
O5 Mn1 O2 C1 -34.4(11) . 2_665
O1 C1 C2 C3 70.3(14) . .
O2 C1 C2 C3 -109.9(13) 2_664 .
O1 C1 C2 B3 -79.5(15) . .
O2 C1 C2 B3 100.3(14) 2_664 .
O1 C1 C2 B2 -151.4(12) . .
O2 C1 C2 B2 28.4(12) 2_664 .
O1 C1 C2 B1 138.1(13) . .
O2 C1 C2 B1 -42.0(14) 2_664 .
O1 C1 C2 B4 -7.9(14) . .
O2 C1 C2 B4 172.0(12) 2_664 .
C3 B1 C2 C1 -110.8(11) . .
B2 B1 C2 C1 107.5(12) . .
B7 B1 C2 C1 146.7(14) . .
B6 B1 C2 C1 -147.1(11) . .
B2 B1 C2 C3 -141.7(10) . .
B7 B1 C2 C3 -102.5(16) . .
B6 B1 C2 C3 -36.2(9) . .
C3 B1 C2 B3 103.4(10) . .
B2 B1 C2 B3 -38.3(10) . .
B7 B1 C2 B3 0.9(18) . .
B6 B1 C2 B3 67.2(13) . .
C3 B1 C2 B2 141.7(10) . .
B7 B1 C2 B2 39.3(15) . .
B6 B1 C2 B2 105.5(11) . .
C3 B1 C2 B4 38.9(11) . .
B2 B1 C2 B4 -102.8(11) . .
B7 B1 C2 B4 -63.5(19) . .
B6 B1 C2 B4 2.7(15) . .
C1 C2 B2 B3 112.1(9) . .
C3 C2 B2 B3 -105.1(10) . .
B1 C2 B2 B3 -139.0(10) . .
B4 C2 B2 B3 -35.7(11) . .
C1 C2 B2 B1 -109.0(10) . .
C3 C2 B2 B1 33.9(10) . .
B3 C2 B2 B1 139.0(10) . .
B4 C2 B2 B1 103.3(12) . .
C1 C2 B2 B8 153.4(12) . .
C3 C2 B2 B8 -63.8(16) . .
B3 C2 B2 B8 41.3(11) . .
B1 C2 B2 B8 -97.7(14) . .
B4 C2 B2 B8 5.6(17) . .
C1 C2 B2 B7 -147.0(11) . .
C3 C2 B2 B7 -4.2(16) . .
B3 C2 B2 B7 101.0(13) . .
B1 C2 B2 B7 -38.0(13) . .
B4 C2 B2 B7 65.3(16) . .
C3 B1 B2 C2 -33.9(9) . .
B7 B1 B2 C2 -136.8(11) . .
B6 B1 B2 C2 -95.0(12) . .
C3 B1 B2 B3 2.2(15) . .
C2 B1 B2 B3 36.1(9) . .
B7 B1 B2 B3 -100.7(13) . .
B6 B1 B2 B3 -58.9(15) . .
C3 B1 B2 B8 70.4(15) . .
C2 B1 B2 B8 104.2(12) . .
B7 B1 B2 B8 -32.6(13) . .
B6 B1 B2 B8 9.2(18) . .
C3 B1 B2 B7 102.9(13) . .
C2 B1 B2 B7 136.8(11) . .
B6 B1 B2 B7 41.8(11) . .
O2 Mn1 O3 C5 -109.1(13) . .
O4 Mn1 O3 C5 8(11) . .
O1 Mn1 O3 C5 70.4(12) . .
O5 Mn1 O3 C5 -24.9(12) 2_664 .
O5 Mn1 O3 C5 155.2(12) . .
C2 B1 C3 C4 99.8(17) . .
B2 B1 C3 C4 133.4(15) . .
B7 B1 C3 C4 -161(2) . .
B6 B1 C3 C4 -122.9(17) . .
C2 B1 C3 C4' 118.1(10) . .
B2 B1 C3 C4' 151.8(11) . .
B7 B1 C3 C4' -142.6(19) . .
B6 B1 C3 C4' -104.6(11) . .
B2 B1 C3 C2 33.6(9) . .
B7 B1 C3 C2 99.2(19) . .
B6 B1 C3 C2 137.3(8) . .
C2 B1 C3 B6 -137.3(8) . .
B2 B1 C3 B6 -103.7(10) . .
B7 B1 C3 B6 -38.1(17) . .
C2 B1 C3 B5 -102.2(9) . .
B2 B1 C3 B5 -68.6(13) . .
B7 B1 C3 B5 -3(2) . .
B6 B1 C3 B5 35.1(9) . .
C2 B1 C3 B4 -36.8(8) . .
B2 B1 C3 B4 -3.2(15) . .
B7 B1 C3 B4 62(2) . .
B6 B1 C3 B4 100.5(11) . .
C1 C2 C3 C4 -20(2) . .
B3 C2 C3 C4 132.4(16) . .
B2 C2 C3 C4 -161.0(15) . .
B1 C2 C3 C4 -125.8(16) . .
B4 C2 C3 C4 94.7(16) . .
C1 C2 C3 C4' 25(2) . .
B3 C2 C3 C4' 177.1(18) . .
B2 C2 C3 C4' -116.2(18) . .
B1 C2 C3 C4' -81.1(17) . .
B4 C2 C3 C4' 139.4(19) . .
C1 C2 C3 B1 106.0(14) . .
B3 C2 C3 B1 -101.8(12) . .
B2 C2 C3 B1 -35.2(10) . .
B4 C2 C3 B1 -139.5(11) . .
C1 C2 C3 B6 150.0(14) . .
B3 C2 C3 B6 -57.8(17) . .
B2 C2 C3 B6 8.9(16) . .
B1 C2 C3 B6 44.0(12) . .
B4 C2 C3 B6 -95.5(13) . .
C1 C2 C3 B5 -150.0(12) . .
B3 C2 C3 B5 2.2(17) . .
B2 C2 C3 B5 68.8(14) . .
B1 C2 C3 B5 104.0(13) . .
B4 C2 C3 B5 -35.5(11) . .
C1 C2 C3 B4 -114.5(14) . .
B3 C2 C3 B4 37.7(13) . .
B2 C2 C3 B4 104.3(10) . .
B1 C2 C3 B4 139.5(11) . .
C1 C2 B3 B4 112.5(15) . .
C3 C2 B3 B4 -39.8(12) . .
B2 C2 B3 B4 -140.8(10) . .
B1 C2 B3 B4 -102.7(12) . .
C1 C2 B3 B2 -106.7(15) . .
C3 C2 B3 B2 101.0(11) . .
B1 C2 B3 B2 38.1(10) . .
B4 C2 B3 B2 140.8(10) . .
C1 C2 B3 B8 -143.7(13) . .
C3 C2 B3 B8 64.0(14) . .
B2 C2 B3 B8 -36.9(9) . .
B1 C2 B3 B8 1.2(14) . .
B4 C2 B3 B8 103.8(11) . .
C1 C2 B3 B9 156.3(16) . .
C3 C2 B3 B9 3.9(18) . .
B2 C2 B3 B9 -97.0(15) . .
B1 C2 B3 B9 -58.9(17) . .
B4 C2 B3 B9 43.8(14) . .
B1 B2 B3 C2 -36.7(8) . .
B8 B2 B3 C2 -136.8(9) . .
B7 B2 B3 C2 -99.3(16) . .
C2 B2 B3 B4 36.3(10) . .
B1 B2 B3 B4 -0.4(15) . .
B8 B2 B3 B4 -100.5(12) . .
B7 B2 B3 B4 -63.0(18) . .
C2 B2 B3 B8 136.8(9) . .
B1 B2 B3 B8 100.1(11) . .
B7 B2 B3 B8 37.4(14) . .
C2 B2 B3 B9 96.9(11) . .
B1 B2 B3 B9 60.2(14) . .
B8 B2 B3 B9 -39.9(12) . .
B7 B2 B3 B9 -2.4(19) . .
O2 Mn1 O4 C5 -71.0(11) . 2_665
O3 Mn1 O4 C5 172(9) . 2_665
O1 Mn1 O4 C5 109.5(11) . 2_665
O5 Mn1 O4 C5 -155.1(10) 2_664 2_665
O5 Mn1 O4 C5 24.7(10) . 2_665
B2 B3 B4 C2 -35.4(9) . .
B8 B3 B4 C2 -97.3(11) . .
B9 B3 B4 C2 -127.4(14) . .
C2 B3 B4 B9 127.4(14) . .
B2 B3 B4 B9 92.0(16) . .
B8 B3 B4 B9 30.1(15) . .
C2 B3 B4 C3 34.0(8) . .
B2 B3 B4 C3 -1.4(14) . .
B8 B3 B4 C3 -63.3(13) . .
B9 B3 B4 C3 -93.5(14) . .
C2 B3 B4 B5 95.8(14) . .
B2 B3 B4 B5 60.4(16) . .
B8 B3 B4 B5 -1.5(17) . .
B9 B3 B4 B5 -31.7(13) . .
C1 C2 B4 B3 -109.1(10) . .
C3 C2 B4 B3 138.9(11) . .
B2 C2 B4 B3 36.6(11) . .
B1 C2 B4 B3 102.8(12) . .
C1 C2 B4 B9 -159.0(12) . .
C3 C2 B4 B9 89.0(15) . .
B3 C2 B4 B9 -49.9(15) . .
B2 C2 B4 B9 -13.3(18) . .
B1 C2 B4 B9 52.9(19) . .
C1 C2 B4 C3 112.0(9) . .
B3 C2 B4 C3 -138.9(11) . .
B2 C2 B4 C3 -102.3(11) . .
B1 C2 B4 C3 -36.2(11) . .
C1 C2 B4 B5 145.9(8) . .
C3 C2 B4 B5 33.9(11) . .
B3 C2 B4 B5 -105.0(14) . .
B2 C2 B4 B5 -68.4(15) . .
B1 C2 B4 B5 -2.2(16) . .
C4 C3 B4 B3 -144.7(12) . .
C4' C3 B4 B3 -130(2) . .
B1 C3 B4 B3 2.9(15) . .
C2 C3 B4 B3 -35.3(9) . .
B6 C3 B4 B3 74.8(15) . .
B5 C3 B4 B3 105.9(13) . .
C4 C3 B4 C2 -109.4(11) . .
C4' C3 B4 C2 -95(2) . .
B1 C3 B4 C2 38.2(9) . .
B6 C3 B4 C2 110.1(13) . .
B5 C3 B4 C2 141.2(11) . .
C4 C3 B4 B9 146.4(14) . .
C4' C3 B4 B9 161(2) . .
B1 C3 B4 B9 -66.0(15) . .
C2 C3 B4 B9 -104.1(13) . .
B6 C3 B4 B9 6.0(17) . .
B5 C3 B4 B9 37.0(12) . .
C4 C3 B4 B5 109.4(13) . .
C4' C3 B4 B5 124(2) . .
B1 C3 B4 B5 -103.0(13) . .
C2 C3 B4 B5 -141.2(11) . .
B6 C3 B4 B5 -31.1(13) . .
Mn1 O3 C5 O4 -8.7(15) . 2_664
Mn1 O3 C5 C6 174.3(9) . .
C4 C3 B5 B9 -138.9(19) . .
C4' C3 B5 B9 177(2) . .
B1 C3 B5 B9 59(2) . .
C2 C3 B5 B9 -9(2) . .
B6 C3 B5 B9 99(2) . .
B4 C3 B5 B9 -43.7(16) . .
C4 C3 B5 B6 121.7(15) . .
C4' C3 B5 B6 78(2) . .
B1 C3 B5 B6 -40.3(13) . .
C2 C3 B5 B6 -108.0(14) . .
B4 C3 B5 B6 -143.1(14) . .
C4 C3 B5 B4 -95.2(16) . .
C4' C3 B5 B4 -139(2) . .
B1 C3 B5 B4 102.7(12) . .
C2 C3 B5 B4 35.1(11) . .
B6 C3 B5 B4 143.1(14) . .
C4 C3 B5 B10 163.3(13) . .
C4' C3 B5 B10 120(2) . .
B1 C3 B5 B10 1.2(14) . .
C2 C3 B5 B10 -66.4(13) . .
B6 C3 B5 B10 41.6(11) . .
B4 C3 B5 B10 -101.5(11) . .
B3 B4 B5 B9 37.5(17) . .
C2 B4 B5 B9 99.2(16) . .
C3 B4 B5 B9 131.6(16) . .
B3 B4 B5 B6 -60.9(17) . .
C2 B4 B5 B6 0.8(17) . .
B9 B4 B5 B6 -98.4(19) . .
C3 B4 B5 B6 33.3(12) . .
B3 B4 B5 C3 -94.2(12) . .
C2 B4 B5 C3 -32.5(10) . .
B9 B4 B5 C3 -131.6(16) . .
B3 B4 B5 B10 2.9(18) . .
C2 B4 B5 B10 64.6(16) . .
B9 B4 B5 B10 -34.5(15) . .
C3 B4 B5 B10 97.1(13) . .
O4 C5 C6 C7 41.5(13) 2_664 .
O3 C5 C6 C7 -141.2(11) . .
O4 C5 C6 B14 -30.9(12) 2_664 .
O3 C5 C6 B14 146.4(10) . .
O4 C5 C6 B11 111.1(13) 2_664 .
O3 C5 C6 B11 -71.6(13) . .
O4 C5 C6 B13 -105.6(13) 2_664 .
O3 C5 C6 B13 71.7(13) . .
O4 C5 C6 B12 -177.5(9) 2_664 .
O3 C5 C6 B12 -0.2(11) . .
B9 B5 B6 C3 -99.7(11) . .
B4 B5 B6 C3 -33.7(12) . .
B10 B5 B6 C3 -132.2(11) . .
B9 B5 B6 B10 32.5(11) . .
C3 B5 B6 B10 132.2(11) . .
B4 B5 B6 B10 98.6(13) . .
B9 B5 B6 B1 -65.2(14) . .
C3 B5 B6 B1 34.5(10) . .
B4 B5 B6 B1 0.8(17) . .
B10 B5 B6 B1 -97.8(13) . .
B9 B5 B6 B7 -6.0(13) . .
C3 B5 B6 B7 93.7(10) . .
B4 B5 B6 B7 60.0(14) . .
B10 B5 B6 B7 -38.6(8) . .
C4 C3 B6 B5 -94.8(18) . .
C4' C3 B6 B5 -131.8(15) . .
B1 C3 B6 B5 139.2(12) . .
C2 C3 B6 B5 97.1(13) . .
B4 C3 B6 B5 33.2(12) . .
C4 C3 B6 B10 -142.0(19) . .
C4' C3 B6 B10 -179.1(19) . .
B1 C3 B6 B10 91.9(19) . .
C2 C3 B6 B10 50(2) . .
B5 C3 B6 B10 -47.2(16) . .
B4 C3 B6 B10 -14(2) . .
C4 C3 B6 B1 126(2) . .
C4' C3 B6 B1 89.0(16) . .
C2 C3 B6 B1 -42.0(12) . .
B5 C3 B6 B1 -139.2(12) . .
B4 C3 B6 B1 -105.9(12) . .
C4 C3 B6 B7 159.2(18) . .
C4' C3 B6 B7 122.2(17) . .
B1 C3 B6 B7 33.2(14) . .
C2 C3 B6 B7 -8.8(18) . .
B5 C3 B6 B7 -106.0(12) . .
B4 C3 B6 B7 -72.7(17) . .
C3 B1 B6 B5 -39.1(12) . .
C2 B1 B6 B5 -2.1(15) . .
B2 B1 B6 B5 59.2(16) . .
B7 B1 B6 B5 100.3(15) . .
C2 B1 B6 C3 36.9(8) . .
B2 B1 B6 C3 98.3(12) . .
B7 B1 B6 C3 139.4(16) . .
C3 B1 B6 B10 -108.2(14) . .
C2 B1 B6 B10 -71.2(15) . .
B2 B1 B6 B10 -9.9(17) . .
B7 B1 B6 B10 31.2(15) . .
C3 B1 B6 B7 -139.4(16) . .
C2 B1 B6 B7 -102.4(17) . .
B2 B1 B6 B7 -41.1(16) . .
C3 B1 B7 B8 -65(2) . .
C2 B1 B7 B8 -3(2) . .
B2 B1 B7 B8 34.8(16) . .
B6 B1 B7 B8 -101.0(14) . .
C3 B1 B7 B10 4(3) . .
C2 B1 B7 B10 66(3) . .
B2 B1 B7 B10 104(2) . .
B6 B1 B7 B10 -31.9(16) . .
C3 B1 B7 B2 -100.2(13) . .
C2 B1 B7 B2 -37.7(11) . .
B6 B1 B7 B2 -135.8(12) . .
C3 B1 B7 B6 35.6(15) . .
C2 B1 B7 B6 98.1(15) . .
B2 B1 B7 B6 135.8(12) . .
C2 B2 B7 B8 -103.2(14) . .
B3 B2 B7 B8 -41.4(15) . .
B1 B2 B7 B8 -141.6(14) . .
C2 B2 B7 B10 -61(2) . .
B3 B2 B7 B10 1(2) . .
B1 B2 B7 B10 -100(2) . .
B8 B2 B7 B10 41.9(15) . .
C2 B2 B7 B1 38.4(10) . .
B3 B2 B7 B1 100.3(13) . .
B8 B2 B7 B1 141.6(14) . .
C2 B2 B7 B6 -1.1(19) . .
B3 B2 B7 B6 60.8(19) . .
B1 B2 B7 B6 -39.5(14) . .
B8 B2 B7 B6 102.1(13) . .
B5 B6 B7 B8 1.4(13) . .
C3 B6 B7 B8 69.2(14) . .
B10 B6 B7 B8 -41.3(10) . .
B1 B6 B7 B8 102.0(15) . .
B5 B6 B7 B10 42.6(10) . .
C3 B6 B7 B10 110.5(13) . .
B1 B6 B7 B10 143.3(15) . .
B5 B6 B7 B1 -100.7(12) . .
C3 B6 B7 B1 -32.8(13) . .
B10 B6 B7 B1 -143.3(15) . .
B5 B6 B7 B2 -62.2(15) . .
C3 B6 B7 B2 5.6(19) . .
B10 B6 B7 B2 -104.8(18) . .
B1 B6 B7 B2 38.5(10) . .
C5 C6 C7 C8' -27(2) . .
B14 C6 C7 C8' 85.3(19) . .
B11 C6 C7 C8' -137(2) . .
B13 C6 C7 C8' 123.1(18) . .
B12 C6 C7 C8' -171.9(18) . .
C5 C6 C7 B11 109.6(11) . .
B14 C6 C7 B11 -137.8(10) . .
B13 C6 C7 B11 -99.9(9) . .
B12 C6 C7 B11 -34.9(8) . .
C5 C6 C7 C8 36(2) . .
B14 C6 C7 C8 149.1(19) . .
B11 C6 C7 C8 -73.2(16) . .
B13 C6 C7 C8 -173.1(17) . .
B12 C6 C7 C8 -108.1(17) . .
C5 C6 C7 B14 -112.6(11) . .
B11 C6 C7 B14 137.8(10) . .
B13 C6 C7 B14 37.9(8) . .
B12 C6 C7 B14 102.8(7) . .
C5 C6 C7 B18 150.2(9) . .
B14 C6 C7 B18 -97.2(9) . .
B11 C6 C7 B18 40.6(10) . .
B13 C6 C7 B18 -59.3(12) . .
B12 C6 C7 B18 5.7(11) . .
C5 C6 C7 B19 -148.2(10) . .
B14 C6 C7 B19 -35.6(8) . .
B11 C6 C7 B19 102.2(13) . .
B13 C6 C7 B19 2.2(14) . .
B12 C6 C7 B19 67.2(11) . .
B10 B7 B8 B2 -136.5(11) . .
B1 B7 B8 B2 -34.2(14) . .
B6 B7 B8 B2 -98.9(10) . .
B1 B7 B8 B10 102.4(18) . .
B2 B7 B8 B10 136.5(11) . .
B6 B7 B8 B10 37.6(10) . .
B10 B7 B8 B9 -34.4(10) . .
B1 B7 B8 B9 68.0(18) . .
B2 B7 B8 B9 102.2(12) . .
B6 B7 B8 B9 3.2(13) . .
B10 B7 B8 B3 -98.8(11) . .
B1 B7 B8 B3 4(2) . .
B2 B7 B8 B3 37.7(11) . .
B6 B7 B8 B3 -61.2(13) . .
C2 B2 B8 B7 97.4(17) . .
B3 B2 B8 B7 136.0(14) . .
B1 B2 B8 B7 33.8(16) . .
C2 B2 B8 B10 58.6(19) . .
B3 B2 B8 B10 97.1(15) . .
B1 B2 B8 B10 -5(2) . .
B7 B2 B8 B10 -38.8(14) . .
C2 B2 B8 B9 4.2(19) . .
B3 B2 B8 B9 42.8(14) . .
B1 B2 B8 B9 -59.4(18) . .
B7 B2 B8 B9 -93.2(14) . .
C2 B2 B8 B3 -38.5(9) . .
B1 B2 B8 B3 -102.2(11) . .
B7 B2 B8 B3 -136.0(14) . .
C2 B3 B8 B7 -2.9(16) . .
B4 B3 B8 B7 61.8(18) . .
B2 B3 B8 B7 -40.5(15) . .
B9 B3 B8 B7 92.0(15) . .
C2 B3 B8 B2 37.6(9) . .
B4 B3 B8 B2 102.3(12) . .
B9 B3 B8 B2 132.5(13) . .
C2 B3 B8 B10 -65.2(14) . .
B4 B3 B8 B10 -0.5(16) . .
B2 B3 B8 B10 -102.8(14) . .
B9 B3 B8 B10 29.7(12) . .
C2 B3 B8 B9 -94.9(12) . .
B4 B3 B8 B9 -30.2(14) . .
B2 B3 B8 B9 -132.5(13) . .
B6 B5 B9 B10 -34.5(12) . .
C3 B5 B9 B10 -96.4(13) . .
B4 B5 B9 B10 -138.9(14) . .
B6 B5 B9 B4 104.4(12) . .
C3 B5 B9 B4 42.5(13) . .
B10 B5 B9 B4 138.9(14) . .
B6 B5 B9 B8 8.9(18) . .
C3 B5 B9 B8 -53.0(19) . .
B4 B5 B9 B8 -95.5(14) . .
B10 B5 B9 B8 43.4(15) . .
B6 B5 B9 B3 73(2) . .
C3 B5 B9 B3 11(2) . .
B4 B5 B9 B3 -31.8(14) . .
B10 B5 B9 B3 107(2) . .
B3 B4 B9 B5 -141.9(17) . .
C2 B4 B9 B5 -97.0(17) . .
C3 B4 B9 B5 -40.4(14) . .
B3 B4 B9 B10 -97(2) . .
C2 B4 B9 B10 -52(2) . .
C3 B4 B9 B10 4(2) . .
B5 B4 B9 B10 44.5(16) . .
B3 B4 B9 B8 -29.7(15) . .
C2 B4 B9 B8 15(2) . .
C3 B4 B9 B8 71.8(16) . .
B5 B4 B9 B8 112.3(19) . .
C2 B4 B9 B3 44.9(11) . .
C3 B4 B9 B3 101.5(10) . .
B5 B4 B9 B3 141.9(17) . .
B7 B8 B9 B5 -7.7(18) . .
B2 B8 B9 B5 57(2) . .
B10 B8 B9 B5 -45.9(13) . .
B3 B8 B9 B5 96.9(15) . .
B7 B8 B9 B10 38.2(11) . .
B2 B8 B9 B10 102.9(14) . .
B3 B8 B9 B10 142.8(11) . .
B7 B8 B9 B4 -76.7(17) . .
B2 B8 B9 B4 -12(2) . .
B10 B8 B9 B4 -114.9(18) . .
B3 B8 B9 B4 27.9(14) . .
B7 B8 B9 B3 -104.6(10) . .
B2 B8 B9 B3 -39.9(11) . .
B10 B8 B9 B3 -142.8(11) . .
C2 B3 B9 B5 -10(2) . .
B4 B3 B9 B5 36.0(18) . .
B2 B3 B9 B5 -70(2) . .
B8 B3 B9 B5 -110(2) . .
C2 B3 B9 B10 64.8(19) . .
B4 B3 B9 B10 110.4(18) . .
B2 B3 B9 B10 4.0(19) . .
B8 B3 B9 B10 -35.7(13) . .
C2 B3 B9 B4 -45.6(15) . .
B2 B3 B9 B4 -106.4(14) . .
B8 B3 B9 B4 -146.1(16) . .
C2 B3 B9 B8 100.5(14) . .
B4 B3 B9 B8 146.1(16) . .
B2 B3 B9 B8 39.7(12) . .
B5 B9 B10 B6 30.9(14) . .
B4 B9 B10 B6 -12(2) . .
B8 B9 B10 B6 -105.6(15) . .
B3 B9 B10 B6 -71.6(19) . .
B5 B9 B10 B7 98.8(17) . .
B4 B9 B10 B7 56(2) . .
B8 B9 B10 B7 -37.7(16) . .
B3 B9 B10 B7 -4(2) . .
B4 B9 B10 B5 -42.7(16) . .
B8 B9 B10 B5 -136.5(11) . .
B3 B9 B10 B5 -102.6(15) . .
B5 B9 B10 B8 136.5(11) . .
B4 B9 B10 B8 93.8(17) . .
B3 B9 B10 B8 33.9(11) . .
B5 B6 B10 B9 -31.6(14) . .
C3 B6 B10 B9 16(2) . .
B1 B6 B10 B9 73.2(18) . .
B7 B6 B10 B9 103.8(17) . .
B5 B6 B10 B7 -135.4(11) . .
C3 B6 B10 B7 -88.3(18) . .
B1 B6 B10 B7 -30.6(13) . .
C3 B6 B10 B5 47.1(15) . .
B1 B6 B10 B5 104.8(11) . .
B7 B6 B10 B5 135.4(11) . .
B5 B6 B10 B8 -98.4(14) . .
C3 B6 B10 B8 -51(2) . .
B1 B6 B10 B8 6.4(19) . .
B7 B6 B10 B8 37.0(16) . .
B8 B7 B10 B9 42.0(15) . .
B1 B7 B10 B9 -61(3) . .
B2 B7 B10 B9 2(3) . .
B6 B7 B10 B9 -94.3(15) . .
B8 B7 B10 B6 136.3(11) . .
B1 B7 B10 B6 33.5(18) . .
B2 B7 B10 B6 96.4(16) . .
B8 B7 B10 B5 100.0(12) . .
B1 B7 B10 B5 -3(3) . .
B2 B7 B10 B5 60(2) . .
B6 B7 B10 B5 -36.3(11) . .
B1 B7 B10 B8 -103(2) . .
B2 B7 B10 B8 -39.9(17) . .
B6 B7 B10 B8 -136.3(11) . .
B6 B5 B10 B9 141.2(14) . .
C3 B5 B10 B9 100.2(12) . .
B4 B5 B10 B9 37.6(13) . .
B9 B5 B10 B6 -141.2(14) . .
C3 B5 B10 B6 -41.0(10) . .
B4 B5 B10 B6 -103.7(14) . .
B9 B5 B10 B7 -99.2(19) . .
B6 B5 B10 B7 42.0(15) . .
C3 B5 B10 B7 1.0(18) . .
B4 B5 B10 B7 -62(2) . .
B9 B5 B10 B8 -40.7(12) . .
B6 B5 B10 B8 100.5(14) . .
C3 B5 B10 B8 59.5(14) . .
B4 B5 B10 B8 -3.2(17) . .
B7 B8 B10 B9 -134.9(12) . .
B2 B8 B10 B9 -94.3(16) . .
B3 B8 B10 B9 -34.1(12) . .
B7 B8 B10 B6 -41.7(15) . .
B2 B8 B10 B6 -1(2) . .
B9 B8 B10 B6 93.2(15) . .
B3 B8 B10 B6 59.1(19) . .
B2 B8 B10 B7 40.6(12) . .
B9 B8 B10 B7 134.9(12) . .
B3 B8 B10 B7 100.8(11) . .
B7 B8 B10 B5 -98.5(13) . .
B2 B8 B10 B5 -57.9(19) . .
B9 B8 B10 B5 36.4(12) . .
B3 B8 B10 B5 2.3(16) . .
C8' C7 B11 C6 96(3) . .
C8 C7 B11 C6 116.2(18) . .
B14 C7 B11 C6 -37.5(7) . .
B18 C7 B11 C6 -137.8(6) . .
B19 C7 B11 C6 -100.2(8) . .
C8' C7 B11 B12 131(3) . .
C6 C7 B11 B12 35.2(8) . .
C8 C7 B11 B12 151.4(19) . .
B14 C7 B11 B12 -2.4(13) . .
B18 C7 B11 B12 -102.6(9) . .
B19 C7 B11 B12 -65.0(11) . .
C8' C7 B11 B17 -161(3) . .
C6 C7 B11 B17 103.0(10) . .
C8 C7 B11 B17 -140.8(19) . .
B14 C7 B11 B17 65.5(13) . .
B18 C7 B11 B17 -34.7(8) . .
B19 C7 B11 B17 2.8(14) . .
C8' C7 B11 B18 -126(3) . .
C6 C7 B11 B18 137.8(6) . .
C8 C7 B11 B18 -106.0(18) . .
B14 C7 B11 B18 100.2(9) . .
B19 C7 B11 B18 37.6(7) . .
C5 C6 B11 C7 -107.6(13) . .
B14 C6 B11 C7 38.7(9) . .
B13 C6 B11 C7 104.6(9) . .
B12 C6 B11 C7 142.1(10) . .
C5 C6 B11 B12 110.3(12) . .
C7 C6 B11 B12 -142.1(10) . .
B14 C6 B11 B12 -103.4(7) . .
B13 C6 B11 B12 -37.5(8) . .
C5 C6 B11 B17 152.4(12) . .
C7 C6 B11 B17 -100.0(14) . .
B14 C6 B11 B17 -61.3(13) . .
B13 C6 B11 B17 4.6(14) . .
B12 C6 B11 B17 42.1(10) . .
C5 C6 B11 B18 -145.7(11) . .
C7 C6 B11 B18 -38.1(9) . .
B14 C6 B11 B18 0.6(10) . .
B13 C6 B11 B18 66.5(10) . .
B12 C6 B11 B18 104.0(9) . .
C7 B11 B12 B13 1.9(12) . .
C6 B11 B12 B13 36.2(7) . .
B17 B11 B12 B13 -99.2(6) . .
B18 B11 B12 B13 -63.6(12) . .
C7 B11 B12 B16 64.3(11) . .
C6 B11 B12 B16 98.5(7) . .
B17 B11 B12 B16 -36.8(7) . .
B18 B11 B12 B16 -1.2(13) . .
C7 B11 B12 C6 -34.2(8) . .
B17 B11 B12 C6 -135.4(9) . .
B18 B11 B12 C6 -99.8(12) . .
C7 B11 B12 B17 101.1(13) . .
C6 B11 B12 B17 135.4(9) . .
B18 B11 B12 B17 35.6(7) . .
C5 C6 B12 B13 112.5(6) . .
C7 C6 B12 B13 -103.8(7) . .
B14 C6 B12 B13 -37.5(6) . .
B11 C6 B12 B13 -138.4(8) . .
C5 C6 B12 B11 -109.1(9) . .
C7 C6 B12 B11 34.6(8) . .
B14 C6 B12 B11 100.9(9) . .
B13 C6 B12 B11 138.4(8) . .
C5 C6 B12 B16 152.7(7) . .
C7 C6 B12 B16 -63.5(10) . .
B14 C6 B12 B16 2.8(10) . .
B11 C6 B12 B16 -98.1(10) . .
B13 C6 B12 B16 40.2(6) . .
C5 C6 B12 B17 -147.0(5) . .
C7 C6 B12 B17 -3.3(7) . .
B14 C6 B12 B17 63.0(7) . .
B11 C6 B12 B17 -37.9(7) . .
B13 C6 B12 B17 100.5(4) . .
C5 C6 B13 B12 -108.9(13) . .
C7 C6 B13 B12 102.0(10) . .
B14 C6 B13 B12 139.8(6) . .
B11 C6 B13 B12 37.8(8) . .
C5 C6 B13 B14 111.3(13) . .
C7 C6 B13 B14 -37.7(9) . .
B11 C6 B13 B14 -102.0(9) . .
B12 C6 B13 B14 -139.8(6) . .
C5 C6 B13 B15 147.7(11) . .
C7 C6 B13 B15 -1.4(11) . .
B14 C6 B13 B15 36.4(4) . .
B11 C6 B13 B15 -65.6(10) . .
B12 C6 B13 B15 -103.4(5) . .
C5 C6 B13 B16 -149.5(11) . .
C7 C6 B13 B16 61.5(11) . .
B14 C6 B13 B16 99.2(4) . .
B11 C6 B13 B16 -2.8(10) . .
B12 C6 B13 B16 -40.6(6) . .
B11 B12 B13 C6 -35.7(6) . .
B16 B12 B13 C6 -133.9(8) . .
B17 B12 B13 C6 -96.4(7) . .
B11 B12 B13 B14 -0.8(8) . .
B16 B12 B13 B14 -99.0(4) . .
C6 B12 B13 B14 34.9(6) . .
B17 B12 B13 B14 -61.5(7) . .
B11 B12 B13 B15 62.8(9) . .
B16 B12 B13 B15 -35.4(6) . .
C6 B12 B13 B15 98.5(7) . .
B17 B12 B13 B15 2.1(10) . .
B11 B12 B13 B16 98.2(10) . .
C6 B12 B13 B16 133.9(8) . .
B17 B12 B13 B16 37.5(6) . .
C5 C6 B14 C7 107.5(11) . .
B11 C6 B14 C7 -38.0(9) . .
B13 C6 B14 C7 -139.7(8) . .
B12 C6 B14 C7 -103.0(9) . .
C5 C6 B14 B13 -112.8(8) . .
C7 C6 B14 B13 139.7(8) . .
B11 C6 B14 B13 101.7(8) . .
B12 C6 B14 B13 36.7(6) . .
C5 C6 B14 B15 -149.7(7) . .
C7 C6 B14 B15 102.7(9) . .
B11 C6 B14 B15 64.8(9) . .
B13 C6 B14 B15 -37.0(4) . .
B12 C6 B14 B15 -0.2(8) . .
C5 C6 B14 B19 146.0(7) . .
C7 C6 B14 B19 38.5(9) . .
B11 C6 B14 B19 0.5(10) . .
B13 C6 B14 B19 -101.2(5) . .
B12 C6 B14 B19 -64.5(8) . .
C8' C7 B14 C6 -114.8(17) . .
B11 C7 B14 C6 38.2(8) . .
C8 C7 B14 C6 -78(3) . .
B18 C7 B14 C6 105.7(11) . .
B19 C7 B14 C6 139.7(9) . .
C8' C7 B14 B13 -151.2(16) . .
C6 C7 B14 B13 -36.4(7) . .
B11 C7 B14 B13 1.8(11) . .
C8 C7 B14 B13 -114(3) . .
B18 C7 B14 B13 69.3(9) . .
B19 C7 B14 B13 103.3(4) . .
C8' C7 B14 B15 144.9(16) . .
C6 C7 B14 B15 -100.3(8) . .
B11 C7 B14 B15 -62.1(11) . .
C8 C7 B14 B15 -178(3) . .
B18 C7 B14 B15 5.4(11) . .
B19 C7 B14 B15 39.4(6) . .
C8' C7 B14 B19 105.5(17) . .
C6 C7 B14 B19 -139.7(9) . .
B11 C7 B14 B19 -101.5(12) . .
C8 C7 B14 B19 142(4) . .
B18 C7 B14 B19 -34.0(6) . .
B12 B13 B14 C6 -36.3(6) . .
B15 B13 B14 C6 -138.9(5) . .
B16 B13 B14 C6 -99.3(8) . .
C6 B13 B14 C7 35.7(6) . .
B12 B13 B14 C7 -0.6(8) . .
B15 B13 B14 C7 -103.2(7) . .
B16 B13 B14 C7 -63.6(9) . .
C6 B13 B14 B15 138.9(5) . .
B12 B13 B14 B15 102.6(4) . .
B16 B13 B14 B15 39.6(6) . .
C6 B13 B14 B19 103.8(9) . .
B12 B13 B14 B19 67.5(9) . .
B15 B13 B14 B19 -35.2(6) . .
B16 B13 B14 B19 4.5(11) . .
C6 B14 B15 B16 -2.4(6) . .
C7 B14 B15 B16 60.4(8) . .
B13 B14 B15 B16 -39.6(6) . .
B19 B14 B15 B16 101.6(3) . .
C6 B14 B15 B19 -104.0(8) . .
C7 B14 B15 B19 -41.1(8) . .
B13 B14 B15 B19 -141.2(8) . .
C6 B14 B15 B20 -65.4(5) . .
C7 B14 B15 B20 -2.5(8) . .
B13 B14 B15 B20 -102.6(4) . .
B19 B14 B15 B20 38.6(4) . .
C6 B14 B15 B13 37.2(7) . .
C7 B14 B15 B13 100.1(11) . .
B19 B14 B15 B13 141.2(8) . .
C6 B13 B15 B16 99.7(8) . .
B12 B13 B15 B16 35.4(6) . .
B14 B13 B15 B16 135.0(8) . .
C6 B13 B15 B14 -35.3(6) . .
B12 B13 B15 B14 -99.6(11) . .
B16 B13 B15 B14 -135.0(8) . .
C6 B13 B15 B19 -0.2(6) . .
B12 B13 B15 B19 -64.5(7) . .
B14 B13 B15 B19 35.2(6) . .
B16 B13 B15 B19 -99.9(3) . .
C6 B13 B15 B20 63.8(5) . .
B12 B13 B15 B20 -0.5(8) . .
B14 B13 B15 B20 99.1(5) . .
B16 B13 B15 B20 -35.9(4) . .
B14 B15 B16 B17 -63.2(6) . .
B19 B15 B16 B17 -0.2(7) . .
B20 B15 B16 B17 37.4(5) . .
B13 B15 B16 B17 -102.9(9) . .
B14 B15 B16 B12 4.2(8) . .
B19 B15 B16 B12 67.3(7) . .
B20 B15 B16 B12 104.8(8) . .
B13 B15 B16 B12 -35.4(6) . .
B14 B15 B16 B13 39.6(6) . .
B19 B15 B16 B13 102.7(5) . .
B20 B15 B16 B13 140.2(6) . .
B14 B15 B16 B20 -100.6(3) . .
B19 B15 B16 B20 -37.6(3) . .
B13 B15 B16 B20 -140.2(6) . .
B13 B12 B16 B15 35.4(6) . .
B11 B12 B16 B15 -64.2(10) . .
C6 B12 B16 B15 -4.3(10) . .
B17 B12 B16 B15 -101.0(5) . .
B13 B12 B16 B17 136.4(7) . .
B11 B12 B16 B17 36.8(7) . .
C6 B12 B16 B17 96.7(7) . .
B11 B12 B16 B13 -99.6(11) . .
C6 B12 B16 B13 -39.7(8) . .
B17 B12 B16 B13 -136.4(7) . .
B13 B12 B16 B20 100.0(4) . .
B11 B12 B16 B20 0.4(9) . .
C6 B12 B16 B20 60.3(8) . .
B17 B12 B16 B20 -36.4(5) . .
C6 B13 B16 B15 -99.8(6) . .
B12 B13 B16 B15 -140.9(8) . .
B14 B13 B16 B15 -39.6(6) . .
C6 B13 B16 B17 0.1(6) . .
B12 B13 B16 B17 -41.0(8) . .
B14 B13 B16 B17 60.3(8) . .
B15 B13 B16 B17 99.9(2) . .
C6 B13 B16 B12 41.0(8) . .
B14 B13 B16 B12 101.2(11) . .
B15 B13 B16 B12 140.9(8) . .
C6 B13 B16 B20 -64.0(7) . .
B12 B13 B16 B20 -105.0(9) . .
B14 B13 B16 B20 -3.7(9) . .
B15 B13 B16 B20 35.9(4) . .
B15 B16 B17 B18 -0.2(10) . .
B12 B16 B17 B18 -103.3(9) . .
B13 B16 B17 B18 -63.9(8) . .
B20 B16 B17 B18 37.2(6) . .
B15 B16 B17 B11 66.3(9) . .
B12 B16 B17 B11 -36.8(7) . .
B13 B16 B17 B11 2.6(8) . .
B20 B16 B17 B11 103.7(8) . .
B15 B16 B17 B20 -37.4(5) . .
B12 B16 B17 B20 -140.5(5) . .
B13 B16 B17 B20 -101.2(3) . .
B15 B16 B17 B12 103.2(6) . .
B13 B16 B17 B12 39.4(5) . .
B20 B16 B17 B12 140.5(5) . .
C7 B11 B17 B16 -67.4(11) . .
C6 B11 B17 B16 -4.4(13) . .
B12 B11 B17 B16 36.8(7) . .
B18 B11 B17 B16 -103.2(4) . .
C7 B11 B17 B18 35.9(10) . .
C6 B11 B17 B18 98.9(13) . .
B12 B11 B17 B18 140.1(8) . .
C7 B11 B17 B20 -4.5(13) . .
C6 B11 B17 B20 58.5(13) . .
B12 B11 B17 B20 99.6(7) . .
B18 B11 B17 B20 -40.4(5) . .
C7 B11 B17 B12 -104.2(12) . .
C6 B11 B17 B12 -41.2(9) . .
B18 B11 B17 B12 -140.1(8) . .
B13 B12 B17 B16 -38.3(5) . .
B11 B12 B17 B16 -137.0(9) . .
C6 B12 B17 B16 -99.4(5) . .
B13 B12 B17 B18 60.8(7) . .
B11 B12 B17 B18 -37.8(9) . .
B16 B12 B17 B18 99.2(4) . .
C6 B12 B17 B18 -0.2(5) . .
B13 B12 B17 B11 98.7(12) . .
B16 B12 B17 B11 137.0(9) . .
C6 B12 B17 B11 37.6(8) . .
B13 B12 B17 B20 -3.0(9) . .
B11 B12 B17 B20 -101.7(10) . .
B16 B12 B17 B20 35.3(4) . .
C6 B12 B17 B20 -64.0(5) . .
B16 B17 B18 B19 0.4(12) . .
B11 B17 B18 B19 -97.3(9) . .
B20 B17 B18 B19 37.7(6) . .
B12 B17 B18 B19 -61.6(7) . .
B16 B17 B18 B20 -37.2(6) . .
B11 B17 B18 B20 -134.9(7) . .
B12 B17 B18 B20 -99.3(3) . .
B16 B17 B18 C7 65.3(9) . .
B11 B17 B18 C7 -32.4(8) . .
B20 B17 B18 C7 102.5(6) . .
B12 B17 B18 C7 3.2(6) . .
B16 B17 B18 B11 97.7(10) . .
B20 B17 B18 B11 134.9(7) . .
B12 B17 B18 B11 35.6(6) . .
C8' C7 B18 B19 -85(2) . .
C6 C7 B18 B19 97.7(8) . .
B11 C7 B18 B19 137.0(8) . .
C8 C7 B18 B19 -143.6(16) . .
B14 C7 B18 B19 34.5(6) . .
C8' C7 B18 B17 172(2) . .
C6 C7 B18 B17 -5.5(10) . .
B11 C7 B18 B17 33.8(7) . .
C8 C7 B18 B17 113.2(15) . .
B14 C7 B18 B17 -68.7(9) . .
B19 C7 B18 B17 -103.2(4) . .
C8' C7 B18 B20 -126(2) . .
C6 C7 B18 B20 56.9(10) . .
B11 C7 B18 B20 96.2(7) . .
C8 C7 B18 B20 175.6(15) . .
B14 C7 B18 B20 -6.2(11) . .
B19 C7 B18 B20 -40.8(5) . .
C8' C7 B18 B11 138(2) . .
C6 C7 B18 B11 -39.3(9) . .
C8 C7 B18 B11 79.4(15) . .
B14 C7 B18 B11 -102.4(11) . .
B19 C7 B18 B11 -137.0(8) . .
C7 B11 B18 B19 -38.8(8) . .
C6 B11 B18 B19 -1.5(9) . .
B12 B11 B18 B19 64.0(11) . .
B17 B11 B18 B19 101.8(4) . .
C7 B11 B18 B17 -140.5(10) . .
C6 B11 B18 B17 -103.2(11) . .
B12 B11 B18 B17 -37.8(10) . .
C7 B11 B18 B20 -101.1(8) . .
C6 B11 B18 B20 -63.9(9) . .
B12 B11 B18 B20 1.6(12) . .
B17 B11 B18 B20 39.4(5) . .
C6 B11 B18 C7 37.3(8) . .
B12 B11 B18 C7 102.7(13) . .
B17 B11 B18 C7 140.5(10) . .
B17 B18 B19 B15 -0.5(10) . .
B20 B18 B19 B15 37.1(5) . .
C7 B18 B19 B15 -96.9(7) . .
B11 B18 B19 B15 -61.5(7) . .
B17 B18 B19 B20 -37.7(6) . .
C7 B18 B19 B20 -134.0(6) . .
B11 B18 B19 B20 -98.6(4) . .
B17 B18 B19 B14 62.7(8) . .
B20 B18 B19 B14 100.3(3) . .
C7 B18 B19 B14 -33.7(6) . .
B11 B18 B19 B14 1.7(6) . .
B17 B18 B19 C7 96.3(10) . .
B20 B18 B19 C7 134.0(7) . .
B11 B18 B19 C7 35.4(7) . .
B16 B15 B19 B18 0.4(7) . .
B14 B15 B19 B18 99.3(9) . .
B20 B15 B19 B18 -37.1(5) . .
B13 B15 B19 B18 64.1(6) . .
B16 B15 B19 B20 37.6(3) . .
B14 B15 B19 B20 136.4(6) . .
B13 B15 B19 B20 101.3(3) . .
B16 B15 B19 B14 -98.9(5) . .
B20 B15 B19 B14 -136.4(6) . .
B13 B15 B19 B14 -35.2(6) . .
B16 B15 B19 C7 -62.3(8) . .
B14 B15 B19 C7 36.6(8) . .
B20 B15 B19 C7 -99.9(8) . .
B13 B15 B19 C7 1.4(8) . .
C6 B14 B19 B18 -1.5(6) . .
C7 B14 B19 B18 34.9(8) . .
B13 B14 B19 B18 -66.5(8) . .
B15 B14 B19 B18 -101.7(3) . .
C6 B14 B19 B15 100.2(7) . .
C7 B14 B19 B15 136.6(9) . .
B13 B14 B19 B15 35.2(6) . .
C6 B14 B19 B20 61.5(8) . .
C7 B14 B19 B20 97.9(9) . .
B13 B14 B19 B20 -3.5(10) . .
B15 B14 B19 B20 -38.6(4) . .
C6 B14 B19 C7 -36.4(8) . .
B13 B14 B19 C7 -101.4(11) . .
B15 B14 B19 C7 -136.6(9) . .
C8' C7 B19 B18 129.3(16) . .
C6 C7 B19 B18 -105.0(12) . .
B11 C7 B19 B18 -40.4(9) . .
C8 C7 B19 B18 68(3) . .
B14 C7 B19 B18 -140.7(8) . .
C8' C7 B19 B15 -128.0(16) . .
C6 C7 B19 B15 -2.2(12) . .
B11 C7 B19 B15 62.3(10) . .
C8 C7 B19 B15 171(3) . .
B14 C7 B19 B15 -38.0(7) . .
B18 C7 B19 B15 102.7(4) . .
C8' C7 B19 B20 169.6(16) . .
C6 C7 B19 B20 -64.6(11) . .
B11 C7 B19 B20 -0.1(10) . .
C8 C7 B19 B20 108(3) . .
B14 C7 B19 B20 -100.4(5) . .
B18 C7 B19 B20 40.3(4) . .
C8' C7 B19 B14 -90.0(17) . .
C6 C7 B19 B14 35.8(9) . .
B11 C7 B19 B14 100.3(11) . .
C8 C7 B19 B14 -151(3) . .
B18 C7 B19 B14 140.7(8) . .
B16 B15 B20 B17 -37.4(5) . .
B14 B15 B20 B17 61.9(5) . .
B19 B15 B20 B17 100.6(4) . .
B13 B15 B20 B17 -1.5(4) . .
B16 B15 B20 B18 -100.8(4) . .
B14 B15 B20 B18 -1.5(5) . .
B19 B15 B20 B18 37.1(5) . .
B13 B15 B20 B18 -65.0(5) . .
B14 B15 B20 B16 99.3(4) . .
B19 B15 B20 B16 137.9(4) . .
B13 B15 B20 B16 35.9(4) . .
B16 B15 B20 B19 -137.9(4) . .
B14 B15 B20 B19 -38.6(4) . .
B13 B15 B20 B19 -102.1(4) . .
B16 B17 B20 B15 37.4(5) . .
B18 B17 B20 B15 -101.0(5) . .
B11 B17 B20 B15 -58.9(7) . .
B12 B17 B20 B15 2.8(6) . .
B16 B17 B20 B18 138.4(8) . .
B11 B17 B20 B18 42.1(7) . .
B12 B17 B20 B18 103.8(8) . .
B18 B17 B20 B16 -138.4(8) . .
B11 B17 B20 B16 -96.3(10) . .
B12 B17 B20 B16 -34.6(5) . .
B16 B17 B20 B19 100.8(3) . .
B18 B17 B20 B19 -37.6(6) . .
B11 B17 B20 B19 4.5(8) . .
B12 B17 B20 B19 66.2(5) . .
B19 B18 B20 B15 -37.1(5) . .
B17 B18 B20 B15 100.7(5) . .
C7 B18 B20 B15 4.8(7) . .
B11 B18 B20 B15 62.2(6) . .
B19 B18 B20 B17 -137.8(9) . .
C7 B18 B20 B17 -95.9(10) . .
B11 B18 B20 B17 -38.5(6) . .
B19 B18 B20 B16 -100.6(3) . .
B17 B18 B20 B16 37.2(6) . .
C7 B18 B20 B16 -58.7(7) . .
B11 B18 B20 B16 -1.3(7) . .
B17 B18 B20 B19 137.8(9) . .
C7 B18 B20 B19 41.9(8) . .
B11 B18 B20 B19 99.3(9) . .
B17 B16 B20 B15 -138.2(6) . .
B12 B16 B20 B15 -100.3(3) . .
B13 B16 B20 B15 -35.9(4) . .
B15 B16 B20 B17 138.2(6) . .
B12 B16 B20 B17 37.8(7) . .
B13 B16 B20 B17 102.3(9) . .
B15 B16 B20 B18 101.0(3) . .
B17 B16 B20 B18 -37.2(6) . .
B12 B16 B20 B18 0.6(5) . .
B13 B16 B20 B18 65.1(6) . .
B15 B16 B20 B19 37.5(3) . .
B17 B16 B20 B19 -100.6(5) . .
B12 B16 B20 B19 -62.8(5) . .
B13 B16 B20 B19 1.7(6) . .
B18 B19 B20 B15 138.5(6) . .
B14 B19 B20 B15 38.6(4) . .
C7 B19 B20 B15 98.2(5) . .
B18 B19 B20 B17 37.6(6) . .
B15 B19 B20 B17 -100.9(3) . .
B14 B19 B20 B17 -62.3(6) . .
C7 B19 B20 B17 -2.7(5) . .
B15 B19 B20 B18 -138.5(6) . .
B14 B19 B20 B18 -99.9(9) . .
C7 B19 B20 B18 -40.3(7) . .
B18 B19 B20 B16 101.0(5) . .
B15 B19 B20 B16 -37.5(3) . .
B14 B19 B20 B16 1.1(7) . .
C7 B19 B20 B16 60.7(5) . .
O2 Mn1 O5 Mn1 40.8(4) . 2_665
O4 Mn1 O5 Mn1 -51.8(3) . 2_665
O3 Mn1 O5 Mn1 129.7(4) . 2_665
O1 Mn1 O5 Mn1 -139.8(3) . 2_665
O5 Mn1 O5 Mn1 -22(38) 2_664 2_665
